data_4130215
loop_
_publ_author_name
'Devillard, Marc'
'Declercq, Richard'
'Nicolas, Emmanuel'
'Ehlers, Andreas W.'
'Backs, Jana'
'Saffon-Merceron, Nathalie'
'Bouhadir, Ghenwa'
'Slootweg, J. Chris'
'Uhl, Werner'
'Bourissou, Didier'

_publ_section_title
;
 A Significant but Constrained Geometry Pt\\rightarrow Al Interaction:
 Fixation of CO2 and CS2, Activation of H2 and PhCONH2.
;
_journal_issue 14
_journal_name_full 'Journal of the American Chemical Society'
_journal_page_first 4917
_journal_page_last 4926
_journal_paper_doi 10.1021/jacs.6b01320
_journal_volume 138
_journal_year 2016
_chemical_formula_sum 'C53 H61 Al P2 Pt S2'
_chemical_formula_weight 1046.14
_space_group_crystal_system monoclinic
_space_group_IT_number 14
_space_group_name_Hall '-P 2ybc'
_space_group_name_H-M_alt 'P 1 21/c 1'
_atom_sites_solution_hydrogens geom
_audit_creation_method SHELXL-2014/7
_cell_angle_alpha 90
_cell_angle_beta 100.857(2)
_cell_angle_gamma 90
_cell_formula_units_Z 4
_cell_length_a 20.0944(15)
_cell_length_b 14.1515(10)
_cell_length_c 17.3483(12)
_cell_measurement_reflns_used 9931
_cell_measurement_temperature 193(2)
_cell_measurement_theta_max 27.49
_cell_measurement_theta_min 3.19
_cell_volume 4845.0(6)
_computing_cell_refinement 'Bruker SAINT'
_computing_data_collection 'Bruker APEX2'
_computing_data_reduction 'Bruker SAINT'
_computing_molecular_graphics 'Bruker SHELXTL'
_computing_publication_material 'Bruker SHELXTL'
_computing_structure_refinement 'SHELXL-2014/7 (Sheldrick, 2014)'
_computing_structure_solution 'SHELXS-97 (Sheldrick 2008)'
_diffrn_ambient_temperature 193(2)
_diffrn_measured_fraction_theta_full 0.991
_diffrn_measured_fraction_theta_max 0.992
_diffrn_measurement_device_type 'Bruker kappa APEX-II CCD Quazar'
_diffrn_measurement_method 'phi and omega scans'
_diffrn_radiation_type MoK\a
_diffrn_radiation_wavelength 0.71073
_diffrn_reflns_av_R_equivalents 0.0785
_diffrn_reflns_av_unetI/netI 0.0447
_diffrn_reflns_Laue_measured_fraction_full 0.991
_diffrn_reflns_Laue_measured_fraction_max 0.992
_diffrn_reflns_limit_h_max 25
_diffrn_reflns_limit_h_min -25
_diffrn_reflns_limit_k_max 17
_diffrn_reflns_limit_k_min -17
_diffrn_reflns_limit_l_max 21
_diffrn_reflns_limit_l_min -21
_diffrn_reflns_number 80711
_diffrn_reflns_point_group_measured_fraction_full 0.991
_diffrn_reflns_point_group_measured_fraction_max 0.992
_diffrn_reflns_theta_full 25.242
_diffrn_reflns_theta_max 26.372
_diffrn_reflns_theta_min 5.139
_diffrn_source 'micro-focus sealed tube'
_exptl_absorpt_coefficient_mu 3.101
_exptl_absorpt_correction_T_max 0.7465
_exptl_absorpt_correction_T_min 0.5578
_exptl_absorpt_correction_type multi-scan
_exptl_absorpt_process_details 'SADABS (Bruker-AXS)'
_exptl_crystal_colour yellow
_exptl_crystal_density_diffrn 1.434
_exptl_crystal_description rectangle
_exptl_crystal_F_000 2128
_exptl_crystal_size_max 0.120
_exptl_crystal_size_mid 0.090
_exptl_crystal_size_min 0.060
_refine_diff_density_max 4.740
_refine_diff_density_min -3.078
_refine_diff_density_rms 0.116
_refine_ls_extinction_method none
_refine_ls_goodness_of_fit_ref 1.061
_refine_ls_hydrogen_treatment constr
_refine_ls_matrix_type full
_refine_ls_number_parameters 543
_refine_ls_number_reflns 9824
_refine_ls_number_restraints 0
_refine_ls_restrained_S_all 1.061
_refine_ls_R_factor_all 0.0479
_refine_ls_R_factor_gt 0.0387
_refine_ls_shift/su_max 0.001
_refine_ls_shift/su_mean 0.000
_refine_ls_structure_factor_coef Fsqd
_refine_ls_weighting_details 'w=1/[\s^2^(Fo^2^)+(0.0268P)^2^+19.4681P] where P=(Fo^2^+2Fc^2^)/3'
_refine_ls_weighting_scheme calc
_refine_ls_wR_factor_gt 0.0900
_refine_ls_wR_factor_ref 0.0949
_reflns_Friedel_coverage 0.000
_reflns_number_gt 8427
_reflns_number_total 9824
_reflns_threshold_expression 'I > 2\s(I)'
_cod_data_source_file ja6b01320_si_002.cif
_cod_data_source_block 4
_cod_original_sg_symbol_H-M 'P 21/c'
_cod_database_code 4130215
_shelx_shelxl_version_number 2014/7
_shelx_space_group_comment
; 
The symmetry employed for this shelxl refinement is uniquely defined 
by the following loop, which should always be used as a source of 
symmetry information in preference to the above space-group names. 
They are only intended as comments. 
;
_shelx_estimated_absorpt_t_min 0.707
_shelx_estimated_absorpt_t_max 0.836

loop_
_space_group_symop_operation_xyz
'x, y, z'
'-x, y+1/2, -z+1/2'
'-x, -y, -z'
'x, -y-1/2, z-1/2'

loop_
_atom_site_label
_atom_site_type_symbol
_atom_site_fract_x
_atom_site_fract_y
_atom_site_fract_z
_atom_site_U_iso_or_equiv
_atom_site_adp_type
_atom_site_occupancy
_atom_site_site_symmetry_order
_atom_site_calc_flag
_atom_site_refinement_flags_posn
_atom_site_refinement_flags_adp
Pt1 Pt 0.35651(2) 0.46686(2) 0.24877(2) 0.02278(6) Uani 1 1 d . .
S1 S 0.28143(7) 0.67748(10) 0.27820(11) 0.0463(4) Uani 1 1 d . .
S2 S 0.42385(7) 0.59170(10) 0.31489(9) 0.0380(3) Uani 1 1 d . .
P1 P 0.43839(6) 0.36033(8) 0.22117(7) 0.0222(2) Uani 1 1 d . .
P2 P 0.24930(6) 0.40919(9) 0.20760(7) 0.0239(2) Uani 1 1 d . .
Al1 Al 0.17961(7) 0.59336(11) 0.29779(9) 0.0293(3) Uani 1 1 d . .
C1 C 0.4905(2) 0.4162(3) 0.1570(3) 0.0283(10) Uani 1 1 d . .
C2 C 0.5410(3) 0.3660(4) 0.1292(4) 0.0397(13) Uani 1 1 d . .
H2 H 0.5457 0.3000 0.1385 0.048 Uiso 1 1 calc R U
C3 C 0.5844(3) 0.4122(5) 0.0881(4) 0.0483(15) Uani 1 1 d . .
H3 H 0.6195 0.3778 0.0709 0.058 Uiso 1 1 calc R U
C4 C 0.5771(3) 0.5074(4) 0.0722(3) 0.0398(13) Uani 1 1 d . .
H4 H 0.6072 0.5388 0.0446 0.048 Uiso 1 1 calc R U
C5 C 0.5257(3) 0.5569(4) 0.0967(3) 0.0344(12) Uani 1 1 d . .
H5 H 0.5195 0.6220 0.0843 0.041 Uiso 1 1 calc R U
C6 C 0.4830(3) 0.5117(3) 0.1395(3) 0.0283(10) Uani 1 1 d . .
H6 H 0.4482 0.5467 0.1569 0.034 Uiso 1 1 calc R U
C7 C 0.4211(2) 0.2437(3) 0.1775(3) 0.0234(9) Uani 1 1 d . .
C8 C 0.4173(2) 0.1662(3) 0.2263(3) 0.0287(10) Uani 1 1 d . .
H8 H 0.4248 0.1744 0.2816 0.034 Uiso 1 1 calc R U
C9 C 0.4027(3) 0.0772(4) 0.1942(3) 0.0353(12) Uani 1 1 d . .
H9 H 0.3996 0.0249 0.2276 0.042 Uiso 1 1 calc R U
C10 C 0.3927(3) 0.0639(4) 0.1140(3) 0.0365(12) Uani 1 1 d . .
H10 H 0.3850 0.0023 0.0925 0.044 Uiso 1 1 calc R U
C11 C 0.3941(3) 0.1404(4) 0.0653(3) 0.0380(12) Uani 1 1 d . .
H11 H 0.3848 0.1319 0.0100 0.046 Uiso 1 1 calc R U
C12 C 0.4088(3) 0.2302(4) 0.0967(3) 0.0328(11) Uani 1 1 d . .
H12 H 0.4106 0.2824 0.0627 0.039 Uiso 1 1 calc R U
C13 C 0.4992(2) 0.3354(3) 0.3127(3) 0.0283(10) Uani 1 1 d . .
C14 C 0.4827(3) 0.3586(5) 0.3842(3) 0.0423(14) Uani 1 1 d . .
H14 H 0.4399 0.3865 0.3855 0.051 Uiso 1 1 calc R U
C15 C 0.5275(3) 0.3419(5) 0.4542(3) 0.0525(17) Uani 1 1 d . .
H15 H 0.5151 0.3579 0.5028 0.063 Uiso 1 1 calc R U
C16 C 0.5899(3) 0.3021(4) 0.4530(4) 0.0499(16) Uani 1 1 d . .
H16 H 0.6207 0.2906 0.5008 0.060 Uiso 1 1 calc R U
C17 C 0.6075(3) 0.2791(5) 0.3830(4) 0.0565(18) Uani 1 1 d . .
H17 H 0.6507 0.2524 0.3821 0.068 Uiso 1 1 calc R U
C18 C 0.5621(3) 0.2948(4) 0.3127(4) 0.0500(16) Uani 1 1 d . .
H18 H 0.5744 0.2775 0.2644 0.060 Uiso 1 1 calc R U
C19 C 0.3422(3) 0.5954(3) 0.2883(3) 0.0313(11) Uani 1 1 d . .
C20 C 0.1974(3) 0.6144(4) 0.4168(3) 0.0412(13) Uani 1 1 d . .
C21 C 0.2568(3) 0.5530(4) 0.4557(4) 0.0489(15) Uani 1 1 d . .
H21A H 0.2680 0.5677 0.5119 0.073 Uiso 1 1 calc R U
H21B H 0.2962 0.5657 0.4315 0.073 Uiso 1 1 calc R U
H21C H 0.2443 0.4862 0.4488 0.073 Uiso 1 1 calc R U
C22 C 0.2173(3) 0.7199(4) 0.4363(4) 0.0529(16) Uani 1 1 d . .
H22A H 0.2276 0.7285 0.4933 0.079 Uiso 1 1 calc R U
H22B H 0.1796 0.7612 0.4135 0.079 Uiso 1 1 calc R U
H22C H 0.2573 0.7361 0.4142 0.079 Uiso 1 1 calc R U
C23 C 0.1387(3) 0.5949(6) 0.4583(4) 0.0595(19) Uani 1 1 d . .
H23A H 0.1276 0.5274 0.4546 0.089 Uiso 1 1 calc R U
H23B H 0.0992 0.6317 0.4335 0.089 Uiso 1 1 calc R U
H23C H 0.1516 0.6129 0.5137 0.089 Uiso 1 1 calc R U
C24 C 0.1105(3) 0.6786(4) 0.2291(4) 0.0429(13) Uani 1 1 d . .
C25 C 0.0857(4) 0.6345(5) 0.1477(4) 0.0545(16) Uani 1 1 d . .
H25A H 0.0512 0.6754 0.1170 0.082 Uiso 1 1 calc R U
H25B H 0.0661 0.5722 0.1538 0.082 Uiso 1 1 calc R U
H25C H 0.1240 0.6278 0.1205 0.082 Uiso 1 1 calc R U
C26 C 0.1437(4) 0.7734(5) 0.2170(5) 0.066(2) Uani 1 1 d . .
H26A H 0.1799 0.7635 0.1871 0.099 Uiso 1 1 calc R U
H26B H 0.1629 0.8010 0.2682 0.099 Uiso 1 1 calc R U
H26C H 0.1097 0.8164 0.1881 0.099 Uiso 1 1 calc R U
C27 C 0.0492(3) 0.7040(5) 0.2661(5) 0.0627(19) Uani 1 1 d . .
H27A H 0.0211 0.7506 0.2331 0.094 Uiso 1 1 calc R U
H27B H 0.0650 0.7307 0.3185 0.094 Uiso 1 1 calc R U
H27C H 0.0225 0.6470 0.2704 0.094 Uiso 1 1 calc R U
C28 C 0.1901(2) 0.4536(3) 0.2687(3) 0.0243(9) Uani 1 1 d . .
C29 C 0.2012(2) 0.4420(4) 0.1089(3) 0.0280(10) Uani 1 1 d . .
C30 C 0.1337(2) 0.4102(4) 0.0831(3) 0.0316(11) Uani 1 1 d . .
C31 C 0.0946(3) 0.3434(4) 0.1272(3) 0.0372(12) Uani 1 1 d . .
H31A H 0.0752 0.3792 0.1659 0.056 Uiso 1 1 calc R U
H31B H 0.1254 0.2949 0.1540 0.056 Uiso 1 1 calc R U
H31C H 0.0581 0.3131 0.0899 0.056 Uiso 1 1 calc R U
C32 C 0.0982(3) 0.4371(4) 0.0091(3) 0.0421(13) Uani 1 1 d . .
H32 H 0.0528 0.4160 -0.0071 0.050 Uiso 1 1 calc R U
C33 C 0.1266(3) 0.4933(5) -0.0413(4) 0.0486(15) Uani 1 1 d . .
C34 C 0.0874(4) 0.5205(7) -0.1223(5) 0.079(3) Uani 1 1 d . .
H34A H 0.0728 0.4632 -0.1525 0.119 Uiso 1 1 calc R U
H34B H 0.1166 0.5581 -0.1499 0.119 Uiso 1 1 calc R U
H34C H 0.0475 0.5579 -0.1166 0.119 Uiso 1 1 calc R U
C35 C 0.1921(3) 0.5236(4) -0.0159(3) 0.0424(13) Uani 1 1 d . .
H35 H 0.2123 0.5623 -0.0498 0.051 Uiso 1 1 calc R U
C36 C 0.2302(3) 0.5002(4) 0.0574(3) 0.0326(11) Uani 1 1 d . .
C37 C 0.3012(3) 0.5388(5) 0.0746(3) 0.0459(15) Uani 1 1 d . .
H37A H 0.3069 0.5792 0.1213 0.069 Uiso 1 1 calc R U
H37B H 0.3094 0.5761 0.0297 0.069 Uiso 1 1 calc R U
H37C H 0.3336 0.4864 0.0840 0.069 Uiso 1 1 calc R U
C38 C 0.2527(2) 0.2779(3) 0.2135(3) 0.0260(10) Uani 1 1 d . .
C39 C 0.2691(2) 0.2364(3) 0.2888(3) 0.0296(10) Uani 1 1 d . .
C40 C 0.2652(3) 0.1391(4) 0.2975(4) 0.0433(14) Uani 1 1 d . .
H40 H 0.2752 0.1125 0.3486 0.052 Uiso 1 1 calc R U
C41 C 0.2471(3) 0.0799(4) 0.2329(5) 0.0528(17) Uani 1 1 d . .
C42 C 0.2378(3) 0.1211(4) 0.1600(4) 0.0467(15) Uani 1 1 d . .
H42 H 0.2282 0.0812 0.1152 0.056 Uiso 1 1 calc R U
C43 C 0.2417(2) 0.2179(4) 0.1478(3) 0.0332(11) Uani 1 1 d . .
C44 C 0.2367(3) 0.2486(5) 0.0633(3) 0.0499(16) Uani 1 1 d . .
H44A H 0.2481 0.1953 0.0321 0.075 Uiso 1 1 calc R U
H44B H 0.2684 0.3007 0.0608 0.075 Uiso 1 1 calc R U
H44C H 0.1904 0.2697 0.0422 0.075 Uiso 1 1 calc R U
C45 C 0.2423(6) -0.0260(5) 0.2428(6) 0.088(3) Uani 1 1 d . .
H45A H 0.2154 -0.0534 0.1950 0.133 Uiso 1 1 calc R U
H45B H 0.2204 -0.0397 0.2875 0.133 Uiso 1 1 calc R U
H45C H 0.2879 -0.0534 0.2523 0.133 Uiso 1 1 calc R U
C46 C 0.2948(3) 0.2907(4) 0.3641(3) 0.0355(12) Uani 1 1 d . .
H46A H 0.2599 0.2907 0.3968 0.053 Uiso 1 1 calc R U
H46B H 0.3049 0.3559 0.3513 0.053 Uiso 1 1 calc R U
H46C H 0.3360 0.2605 0.3928 0.053 Uiso 1 1 calc R U
C47 C 0.1546(2) 0.3871(3) 0.2988(3) 0.0272(10) Uani 1 1 d . .
H47 H 0.1682 0.3236 0.2932 0.033 Uiso 1 1 calc R U
C48 C 0.0972(2) 0.4008(4) 0.3394(3) 0.0303(10) Uani 1 1 d . .
C49 C 0.0915(3) 0.3433(5) 0.4035(3) 0.0474(15) Uani 1 1 d . .
H49 H 0.1239 0.2950 0.4198 0.057 Uiso 1 1 calc R U
C50 C 0.0383(4) 0.3572(6) 0.4432(4) 0.061(2) Uani 1 1 d . .
H50 H 0.0355 0.3200 0.4880 0.073 Uiso 1 1 calc R U
C51 C -0.0105(4) 0.4251(6) 0.4178(4) 0.060(2) Uani 1 1 d . .
H51 H -0.0465 0.4345 0.4454 0.072 Uiso 1 1 calc R U
C52 C -0.0069(3) 0.4790(5) 0.3525(4) 0.0492(16) Uani 1 1 d . .
H52 H -0.0412 0.5243 0.3340 0.059 Uiso 1 1 calc R U
C54 C 0.0472(3) 0.4668(4) 0.3137(3) 0.0356(12) Uani 1 1 d . .
H54 H 0.0498 0.5043 0.2690 0.043 Uiso 1 1 calc R U

loop_
_atom_site_aniso_label
_atom_site_aniso_U_11
_atom_site_aniso_U_22
_atom_site_aniso_U_33
_atom_site_aniso_U_23
_atom_site_aniso_U_13
_atom_site_aniso_U_12
Pt1 0.02566(10) 0.02086(9) 0.02240(10) -0.00172(7) 0.00603(7) 0.00098(7)
S1 0.0359(7) 0.0251(6) 0.0841(11) -0.0029(7) 0.0266(8) -0.0020(5)
S2 0.0277(6) 0.0382(7) 0.0477(8) -0.0136(6) 0.0057(6) -0.0061(5)
P1 0.0231(6) 0.0203(5) 0.0226(6) 0.0008(4) 0.0027(5) -0.0005(4)
P2 0.0242(6) 0.0274(6) 0.0211(6) 0.0021(5) 0.0067(5) 0.0032(5)
Al1 0.0226(7) 0.0283(7) 0.0373(8) 0.0009(6) 0.0065(6) -0.0025(6)
C1 0.028(2) 0.030(3) 0.027(2) -0.002(2) 0.0043(19) -0.007(2)
C2 0.038(3) 0.031(3) 0.054(3) 0.000(2) 0.020(3) -0.002(2)
C3 0.044(3) 0.049(4) 0.058(4) -0.005(3) 0.028(3) -0.001(3)
C4 0.046(3) 0.044(3) 0.032(3) -0.004(2) 0.015(2) -0.018(3)
C5 0.045(3) 0.033(3) 0.023(2) 0.001(2) 0.002(2) -0.013(2)
C6 0.030(3) 0.031(3) 0.024(2) -0.0023(19) 0.004(2) -0.005(2)
C7 0.019(2) 0.024(2) 0.027(2) -0.0011(18) 0.0030(18) 0.0008(17)
C8 0.027(2) 0.026(2) 0.030(2) 0.001(2) 0.000(2) 0.0026(19)
C9 0.033(3) 0.023(2) 0.045(3) 0.002(2) -0.003(2) -0.001(2)
C10 0.031(3) 0.025(2) 0.052(3) -0.012(2) 0.003(2) -0.002(2)
C11 0.035(3) 0.045(3) 0.032(3) -0.015(2) 0.004(2) -0.004(2)
C12 0.039(3) 0.032(3) 0.028(3) 0.002(2) 0.008(2) -0.001(2)
C13 0.030(3) 0.024(2) 0.028(2) 0.0024(19) -0.004(2) -0.0062(19)
C14 0.030(3) 0.065(4) 0.031(3) 0.012(3) 0.003(2) -0.005(3)
C15 0.045(3) 0.083(5) 0.028(3) 0.016(3) 0.002(3) -0.014(3)
C16 0.045(3) 0.045(3) 0.048(4) 0.020(3) -0.019(3) -0.013(3)
C17 0.049(4) 0.047(4) 0.061(4) -0.005(3) -0.020(3) 0.019(3)
C18 0.047(3) 0.049(4) 0.047(3) -0.014(3) -0.008(3) 0.020(3)
C19 0.046(3) 0.022(2) 0.033(3) -0.001(2) 0.025(2) 0.000(2)
C20 0.030(3) 0.057(4) 0.038(3) -0.010(3) 0.008(2) -0.001(3)
C21 0.055(4) 0.047(4) 0.043(3) 0.001(3) 0.004(3) 0.001(3)
C22 0.053(4) 0.047(4) 0.055(4) -0.023(3) 0.001(3) -0.003(3)
C23 0.054(4) 0.079(5) 0.050(4) -0.026(4) 0.021(3) -0.020(4)
C24 0.038(3) 0.029(3) 0.059(4) 0.007(3) 0.003(3) 0.000(2)
C25 0.055(4) 0.047(4) 0.055(4) 0.005(3) -0.006(3) 0.008(3)
C26 0.055(4) 0.037(3) 0.099(6) 0.017(4) -0.002(4) 0.002(3)
C27 0.046(4) 0.048(4) 0.092(6) 0.001(4) 0.009(4) 0.019(3)
C28 0.021(2) 0.027(2) 0.025(2) 0.0012(18) 0.0045(18) 0.0039(18)
C29 0.024(2) 0.035(3) 0.024(2) 0.0035(19) 0.0031(19) 0.006(2)
C30 0.028(2) 0.039(3) 0.029(2) 0.003(2) 0.005(2) 0.001(2)
C31 0.028(3) 0.048(3) 0.035(3) 0.001(2) 0.005(2) -0.004(2)
C32 0.031(3) 0.054(3) 0.038(3) 0.005(3) 0.000(2) 0.000(2)
C33 0.041(3) 0.060(4) 0.040(3) 0.016(3) -0.005(3) -0.001(3)
C34 0.052(4) 0.117(7) 0.056(4) 0.044(5) -0.022(4) -0.017(4)
C35 0.040(3) 0.054(4) 0.031(3) 0.015(3) 0.002(2) -0.001(3)
C36 0.029(3) 0.039(3) 0.029(3) 0.006(2) 0.005(2) 0.001(2)
C37 0.035(3) 0.071(4) 0.031(3) 0.016(3) 0.004(2) -0.013(3)
C38 0.024(2) 0.025(2) 0.030(2) -0.0033(19) 0.0074(19) -0.0012(18)
C39 0.028(2) 0.028(2) 0.035(3) 0.000(2) 0.010(2) 0.002(2)
C40 0.051(3) 0.034(3) 0.049(3) 0.010(3) 0.018(3) 0.004(3)
C41 0.051(4) 0.030(3) 0.083(5) -0.011(3) 0.027(4) -0.009(3)
C42 0.035(3) 0.048(3) 0.059(4) -0.027(3) 0.012(3) -0.008(3)
C43 0.023(2) 0.038(3) 0.039(3) -0.011(2) 0.005(2) 0.002(2)
C44 0.052(4) 0.066(4) 0.030(3) -0.018(3) 0.001(3) 0.020(3)
C45 0.125(8) 0.030(4) 0.115(8) 0.001(4) 0.032(6) -0.013(4)
C46 0.041(3) 0.038(3) 0.026(3) 0.008(2) 0.005(2) 0.000(2)
C47 0.031(2) 0.025(2) 0.027(2) -0.0014(19) 0.008(2) 0.0022(19)
C48 0.030(2) 0.034(3) 0.030(2) -0.004(2) 0.013(2) -0.007(2)
C49 0.054(4) 0.056(4) 0.034(3) 0.007(3) 0.013(3) -0.011(3)
C50 0.068(5) 0.081(5) 0.042(3) -0.002(3) 0.030(3) -0.032(4)
C51 0.050(4) 0.083(5) 0.057(4) -0.029(4) 0.035(3) -0.030(4)
C52 0.031(3) 0.058(4) 0.061(4) -0.023(3) 0.017(3) -0.010(3)
C54 0.031(3) 0.041(3) 0.037(3) -0.009(2) 0.013(2) -0.009(2)

loop_
_atom_type_symbol
_atom_type_description
_atom_type_scat_dispersion_real
_atom_type_scat_dispersion_imag
_atom_type_scat_source
C C 0.0033 0.0016 'International Tables Vol C Tables 4.2.6.8 and 6.1.1.4'
Al Al 0.0645 0.0514 'International Tables Vol C Tables 4.2.6.8 and 6.1.1.4'
P P 0.1023 0.0942 'International Tables Vol C Tables 4.2.6.8 and 6.1.1.4'
S S 0.1246 0.1234 'International Tables Vol C Tables 4.2.6.8 and 6.1.1.4'
Pt Pt -1.7033 8.3905 'International Tables Vol C Tables 4.2.6.8 and 6.1.1.4'
H H 0.0000 0.0000 'International Tables Vol C Tables 4.2.6.8 and 6.1.1.4'

loop_
_geom_angle_atom_site_label_1
_geom_angle_atom_site_label_2
_geom_angle_atom_site_label_3
_geom_angle
C19 Pt1 P2 104.20(16)
C19 Pt1 P1 144.36(16)
P2 Pt1 P1 111.24(4)
C19 Pt1 S2 42.31(16)
P2 Pt1 S2 146.10(4)
P1 Pt1 S2 102.60(4)
C19 S1 Al1 105.13(18)
C19 S2 Pt1 55.54(17)
C7 P1 C1 102.9(2)
C7 P1 C13 103.2(2)
C1 P1 C13 104.0(2)
C7 P1 Pt1 125.50(15)
C1 P1 Pt1 110.34(16)
C13 P1 Pt1 108.90(17)
C28 P2 C29 99.5(2)
C28 P2 C38 109.2(2)
C29 P2 C38 107.9(2)
C28 P2 Pt1 111.70(15)
C29 P2 Pt1 119.56(16)
C38 P2 Pt1 108.45(15)
C24 Al1 C20 118.1(3)
C24 Al1 C28 120.9(2)
C20 Al1 C28 112.3(2)
C24 Al1 S1 97.26(18)
C20 Al1 S1 94.45(17)
C28 Al1 S1 107.83(14)
C6 C1 C2 118.4(5)
C6 C1 P1 119.9(4)
C2 C1 P1 121.5(4)
C3 C2 C1 120.4(5)
C3 C2 H2 119.8
C1 C2 H2 119.8
C4 C3 C2 120.5(5)
C4 C3 H3 119.7
C2 C3 H3 119.7
C5 C4 C3 119.6(5)
C5 C4 H4 120.2
C3 C4 H4 120.2
C4 C5 C6 120.3(5)
C4 C5 H5 119.9
C6 C5 H5 119.9
C1 C6 C5 120.7(5)
C1 C6 H6 119.6
C5 C6 H6 119.6
C12 C7 C8 118.9(4)
C12 C7 P1 121.8(4)
C8 C7 P1 119.2(3)
C9 C8 C7 120.1(5)
C9 C8 H8 120.0
C7 C8 H8 120.0
C10 C9 C8 120.6(5)
C10 C9 H9 119.7
C8 C9 H9 119.7
C11 C10 C9 119.7(5)
C11 C10 H10 120.2
C9 C10 H10 120.2
C10 C11 C12 120.4(5)
C10 C11 H11 119.8
C12 C11 H11 119.8
C7 C12 C11 120.3(5)
C7 C12 H12 119.9
C11 C12 H12 119.9
C14 C13 C18 118.0(5)
C14 C13 P1 119.6(4)
C18 C13 P1 122.4(4)
C13 C14 C15 121.2(6)
C13 C14 H14 119.4
C15 C14 H14 119.4
C16 C15 C14 119.9(6)
C16 C15 H15 120.1
C14 C15 H15 120.1
C17 C16 C15 119.9(5)
C17 C16 H16 120.1
C15 C16 H16 120.1
C16 C17 C18 120.2(6)
C16 C17 H17 119.9
C18 C17 H17 119.9
C13 C18 C17 120.8(6)
C13 C18 H18 119.6
C17 C18 H18 119.6
S2 C19 S1 137.2(3)
S2 C19 Pt1 82.1(2)
S1 C19 Pt1 138.8(3)
C23 C20 C21 107.4(6)
C23 C20 C22 105.1(5)
C21 C20 C22 107.5(5)
C23 C20 Al1 116.6(4)
C21 C20 Al1 109.7(4)
C22 C20 Al1 110.2(4)
C20 C21 H21A 109.5
C20 C21 H21B 109.5
H21A C21 H21B 109.5
C20 C21 H21C 109.5
H21A C21 H21C 109.5
H21B C21 H21C 109.5
C20 C22 H22A 109.5
C20 C22 H22B 109.5
H22A C22 H22B 109.5
C20 C22 H22C 109.5
H22A C22 H22C 109.5
H22B C22 H22C 109.5
C20 C23 H23A 109.5
C20 C23 H23B 109.5
H23A C23 H23B 109.5
C20 C23 H23C 109.5
H23A C23 H23C 109.5
H23B C23 H23C 109.5
C26 C24 C27 104.9(5)
C26 C24 C25 107.7(6)
C27 C24 C25 109.4(5)
C26 C24 Al1 109.3(4)
C27 C24 Al1 113.9(4)
C25 C24 Al1 111.3(4)
C24 C25 H25A 109.5
C24 C25 H25B 109.5
H25A C25 H25B 109.5
C24 C25 H25C 109.5
H25A C25 H25C 109.5
H25B C25 H25C 109.5
C24 C26 H26A 109.5
C24 C26 H26B 109.5
H26A C26 H26B 109.5
C24 C26 H26C 109.5
H26A C26 H26C 109.5
H26B C26 H26C 109.5
C24 C27 H27A 109.5
C24 C27 H27B 109.5
H27A C27 H27B 109.5
C24 C27 H27C 109.5
H27A C27 H27C 109.5
H27B C27 H27C 109.5
C47 C28 P2 115.5(3)
C47 C28 Al1 119.4(3)
P2 C28 Al1 125.0(2)
C36 C29 C30 117.9(4)
C36 C29 P2 121.4(4)
C30 C29 P2 120.7(4)
C32 C30 C29 119.6(5)
C32 C30 C31 114.0(5)
C29 C30 C31 126.3(4)
C30 C31 H31A 109.5
C30 C31 H31B 109.5
H31A C31 H31B 109.5
C30 C31 H31C 109.5
H31A C31 H31C 109.5
H31B C31 H31C 109.5
C33 C32 C30 122.5(5)
C33 C32 H32 118.8
C30 C32 H32 118.8
C35 C33 C32 117.4(5)
C35 C33 C34 120.9(6)
C32 C33 C34 121.7(6)
C33 C34 H34A 109.5
C33 C34 H34B 109.5
H34A C34 H34B 109.5
C33 C34 H34C 109.5
H34A C34 H34C 109.5
H34B C34 H34C 109.5
C33 C35 C36 123.1(5)
C33 C35 H35 118.4
C36 C35 H35 118.4
C35 C36 C29 119.5(5)
C35 C36 C37 115.6(5)
C29 C36 C37 124.9(5)
C36 C37 H37A 109.5
C36 C37 H37B 109.5
H37A C37 H37B 109.5
C36 C37 H37C 109.5
H37A C37 H37C 109.5
H37B C37 H37C 109.5
C43 C38 C39 118.1(4)
C43 C38 P2 124.1(4)
C39 C38 P2 117.7(3)
C40 C39 C38 120.3(5)
C40 C39 C46 115.2(5)
C38 C39 C46 124.5(4)
C39 C40 C41 121.4(6)
C39 C40 H40 119.3
C41 C40 H40 119.3
C42 C41 C40 117.1(5)
C42 C41 C45 121.7(7)
C40 C41 C45 121.2(7)
C41 C42 C43 123.8(5)
C41 C42 H42 118.1
C43 C42 H42 118.1
C42 C43 C38 118.5(5)
C42 C43 C44 115.7(5)
C38 C43 C44 125.7(5)
C43 C44 H44A 109.5
C43 C44 H44B 109.5
H44A C44 H44B 109.5
C43 C44 H44C 109.5
H44A C44 H44C 109.5
H44B C44 H44C 109.5
C41 C45 H45A 109.5
C41 C45 H45B 109.5
H45A C45 H45B 109.5
C41 C45 H45C 109.5
H45A C45 H45C 109.5
H45B C45 H45C 109.5
C39 C46 H46A 109.5
C39 C46 H46B 109.5
H46A C46 H46B 109.5
C39 C46 H46C 109.5
H46A C46 H46C 109.5
H46B C46 H46C 109.5
C28 C47 C48 127.9(4)
C28 C47 H47 116.1
C48 C47 H47 116.1
C54 C48 C49 119.0(5)
C54 C48 C47 121.4(5)
C49 C48 C47 119.5(5)
C50 C49 C48 119.8(6)
C50 C49 H49 120.1
C48 C49 H49 120.1
C51 C50 C49 120.3(6)
C51 C50 H50 119.8
C49 C50 H50 119.8
C52 C51 C50 120.2(6)
C52 C51 H51 119.9
C50 C51 H51 119.9
C51 C52 C54 119.5(7)
C51 C52 H52 120.2
C54 C52 H52 120.2
C48 C54 C52 121.0(6)
C48 C54 H54 119.5
C52 C54 H54 119.5

loop_
_geom_bond_atom_site_label_1
_geom_bond_atom_site_label_2
_geom_bond_distance
Pt1 C19 1.984(5)
Pt1 P2 2.2887(12)
Pt1 P1 2.3463(12)
Pt1 S2 2.3839(13)
S1 C19 1.670(5)
S1 Al1 2.446(2)
S2 C19 1.620(6)
P1 C7 1.822(5)
P1 C1 1.843(5)
P1 C13 1.846(5)
P2 C28 1.847(5)
P2 C29 1.860(5)
P2 C38 1.861(5)
Al1 C24 2.045(6)
Al1 C20 2.049(6)
Al1 C28 2.061(5)
C1 C6 1.388(7)
C1 C2 1.397(7)
C2 C3 1.389(8)
C2 H2 0.9500
C3 C4 1.379(9)
C3 H3 0.9500
C4 C5 1.378(8)
C4 H4 0.9500
C5 C6 1.393(7)
C5 H5 0.9500
C6 H6 0.9500
C7 C12 1.390(7)
C7 C8 1.396(7)
C8 C9 1.385(7)
C8 H8 0.9500
C9 C10 1.380(8)
C9 H9 0.9500
C10 C11 1.376(8)
C10 H10 0.9500
C11 C12 1.392(7)
C11 H11 0.9500
C12 H12 0.9500
C13 C14 1.384(7)
C13 C18 1.388(8)
C14 C15 1.389(8)
C14 H14 0.9500
C15 C16 1.379(9)
C15 H15 0.9500
C16 C17 1.367(10)
C16 H16 0.9500
C17 C18 1.395(8)
C17 H17 0.9500
C18 H18 0.9500
C20 C23 1.518(8)
C20 C21 1.527(8)
C20 C22 1.566(8)
C21 H21A 0.9800
C21 H21B 0.9800
C21 H21C 0.9800
C22 H22A 0.9800
C22 H22B 0.9800
C22 H22C 0.9800
C23 H23A 0.9800
C23 H23B 0.9800
C23 H23C 0.9800
C24 C26 1.530(8)
C24 C27 1.534(9)
C24 C25 1.539(9)
C25 H25A 0.9800
C25 H25B 0.9800
C25 H25C 0.9800
C26 H26A 0.9800
C26 H26B 0.9800
C26 H26C 0.9800
C27 H27A 0.9800
C27 H27B 0.9800
C27 H27C 0.9800
C28 C47 1.344(6)
C29 C36 1.418(7)
C29 C30 1.419(7)
C30 C32 1.400(7)
C30 C31 1.524(7)
C31 H31A 0.9800
C31 H31B 0.9800
C31 H31C 0.9800
C32 C33 1.382(8)
C32 H32 0.9500
C33 C35 1.375(9)
C33 C34 1.525(8)
C34 H34A 0.9800
C34 H34B 0.9800
C34 H34C 0.9800
C35 C36 1.394(7)
C35 H35 0.9500
C36 C37 1.506(7)
C37 H37A 0.9800
C37 H37B 0.9800
C37 H37C 0.9800
C38 C43 1.404(7)
C38 C39 1.415(7)
C39 C40 1.388(7)
C39 C46 1.519(7)
C40 C41 1.393(9)
C40 H40 0.9500
C41 C42 1.373(10)
C41 C45 1.513(9)
C42 C43 1.390(8)
C42 H42 0.9500
C43 C44 1.515(8)
C44 H44A 0.9800
C44 H44B 0.9800
C44 H44C 0.9800
C45 H45A 0.9800
C45 H45B 0.9800
C45 H45C 0.9800
C46 H46A 0.9800
C46 H46B 0.9800
C46 H46C 0.9800
C47 C48 1.473(6)
C47 H47 0.9500
C48 C54 1.382(8)
C48 C49 1.400(7)
C49 C50 1.389(9)
C49 H49 0.9500
C50 C51 1.384(11)
C50 H50 0.9500
C51 C52 1.379(10)
C51 H51 0.9500
C52 C54 1.393(8)
C52 H52 0.9500
C54 H54 0.9500
